data_4036364
loop_
_publ_author_name
'Goutham, Kommuru'
'Ashok Kumar, Desamala'
'Suresh, Surisetti'
'Sridhar, Balasubramanian'
'Narender, Ravirala'
'Karunakar, Galla V.'

_publ_section_title
;
 Gold-Catalyzed Intramolecular Cyclization of N-Propargylic \b-Enaminones
 for the Synthesis of 1,4-Oxazepine Derivatives.
;
_journal_issue 21
_journal_name_full 'The Journal of organic chemistry'
_journal_page_first 11162
_journal_page_last 11168
_journal_paper_doi 10.1021/acs.joc.5b01733
_journal_volume 80
_journal_year 2015
_chemical_formula_moiety 'C18 H15 N O'
_chemical_formula_sum 'C18 H15 N O'
_chemical_formula_weight 261.31
_space_group_crystal_system monoclinic
_space_group_IT_number 14
_space_group_name_Hall '-P 2ybc'
_space_group_name_H-M_alt 'P 1 21/c 1'
_atom_sites_solution_hydrogens geom
_audit_creation_method SHELXL-2014/7
_cell_angle_alpha 90
_cell_angle_beta 94.181(2)
_cell_angle_gamma 90
_cell_formula_units_Z 4
_cell_length_a 6.0142(8)
_cell_length_b 8.9088(11)
_cell_length_c 26.237(3)
_cell_measurement_reflns_used 2535
_cell_measurement_temperature 294(2)
_cell_measurement_theta_max 21.69
_cell_measurement_theta_min 2.41
_cell_volume 1402.0(3)
_computing_cell_refinement 'SAINT (Bruker, 2001)'
_computing_data_collection 'SMART (Bruker, 2001)'
_computing_data_reduction SAINT
_computing_molecular_graphics 'SHELXTL/PC (Sheldrick, 1990)'
_computing_publication_material SHELXL-2014/7
_computing_structure_refinement 'SHELXL-2014/7 (Sheldrick, 2015)'
_computing_structure_solution 'SHELXS-2014/7 (Sheldrick, 2015)'
_diffrn_ambient_temperature 294(2)
_diffrn_measured_fraction_theta_full 1.000
_diffrn_measured_fraction_theta_max 1.000
_diffrn_measurement_device 'Bruker SMART APEX CCD area-detector'
_diffrn_measurement_device_type 'Bruker SMART APEX CCD area-detector'
_diffrn_measurement_method '\w scan'
_diffrn_radiation_monochromator graphite
_diffrn_radiation_source 'fine-focus sealed tube'
_diffrn_radiation_type MoK\a
_diffrn_radiation_wavelength 0.71073
_diffrn_reflns_av_R_equivalents 0.0367
_diffrn_reflns_av_unetI/netI 0.0285
_diffrn_reflns_Laue_measured_fraction_full 1.000
_diffrn_reflns_Laue_measured_fraction_max 1.000
_diffrn_reflns_limit_h_max 7
_diffrn_reflns_limit_h_min -7
_diffrn_reflns_limit_k_max 11
_diffrn_reflns_limit_k_min -11
_diffrn_reflns_limit_l_max 32
_diffrn_reflns_limit_l_min -32
_diffrn_reflns_number 14398
_diffrn_reflns_point_group_measured_fraction_full 1.000
_diffrn_reflns_point_group_measured_fraction_max 1.000
_diffrn_reflns_theta_full 25.242
_diffrn_reflns_theta_max 26.243
_diffrn_reflns_theta_min 1.556
_exptl_absorpt_coefficient_mu 0.077
_exptl_absorpt_correction_type none
_exptl_crystal_colour colorless
_exptl_crystal_density_diffrn 1.238
_exptl_crystal_description block
_exptl_crystal_F_000 552
_exptl_crystal_size_max 0.17
_exptl_crystal_size_mid 0.15
_exptl_crystal_size_min 0.07
_refine_diff_density_max 0.150
_refine_diff_density_min -0.146
_refine_diff_density_rms 0.027
_refine_ls_extinction_method none
_refine_ls_goodness_of_fit_ref 1.007
_refine_ls_hydrogen_treatment constr
_refine_ls_matrix_type full
_refine_ls_number_parameters 181
_refine_ls_number_reflns 2840
_refine_ls_number_restraints 0
_refine_ls_restrained_S_all 1.007
_refine_ls_R_factor_all 0.0778
_refine_ls_R_factor_gt 0.0460
_refine_ls_shift/su_max 0.000
_refine_ls_shift/su_mean 0.000
_refine_ls_structure_factor_coef Fsqd
_refine_ls_weighting_details 'w=1/[\s^2^(Fo^2^)+(0.0515P)^2^+0.2175P] where P=(Fo^2^+2Fc^2^)/3'
_refine_ls_weighting_scheme calc
_refine_ls_wR_factor_gt 0.1044
_refine_ls_wR_factor_ref 0.1210
_reflns_Friedel_coverage 0.000
_reflns_number_gt 1870
_reflns_number_total 2840
_reflns_threshold_expression 'I > 2\s(I)'
_cod_data_source_file jo5b01733_si_001.cif
_cod_data_source_block ay08m
_cod_original_sg_symbol_H-M 'P 21/c'
_cod_database_code 4036364
_shelx_shelxl_version_number 2014/7
_shelx_space_group_comment
;
The symmetry employed for this shelxl refinement is uniquely defined
by the following loop, which should always be used as a source of
symmetry information in preference to the above space-group names.
They are only intended as comments.
;

loop_
_space_group_symop_operation_xyz
'x, y, z'
'-x, y+1/2, -z+1/2'
'-x, -y, -z'
'x, -y-1/2, z-1/2'

loop_
_atom_site_label
_atom_site_type_symbol
_atom_site_fract_x
_atom_site_fract_y
_atom_site_fract_z
_atom_site_U_iso_or_equiv
_atom_site_adp_type
_atom_site_occupancy
_atom_site_site_symmetry_order
_atom_site_calc_flag
_atom_site_refinement_flags_posn
_atom_site_refinement_flags_adp
C1 C 0.0961(3) 0.71766(18) 0.41597(6) 0.0526(4) Uani 1 1 d . .
C2 C 0.2561(4) 0.9152(2) 0.46414(7) 0.0760(6) Uani 1 1 d . .
H2A H 0.4020 0.8686 0.4644 0.091 Uiso 1 1 calc R U
H2B H 0.2432 0.9621 0.4971 0.091 Uiso 1 1 calc R U
C3 C 0.2349(3) 1.0312(2) 0.42348(7) 0.0639(5) Uani 1 1 d . .
C4 C 0.3691(3) 0.85348(18) 0.36335(6) 0.0518(4) Uani 1 1 d . .
C5 C 0.2659(3) 0.73130(19) 0.37922(6) 0.0527(4) Uani 1 1 d . .
H5 H 0.3084 0.6415 0.3647 0.063 Uiso 1 1 calc R U
C6 C -0.0732(3) 0.59638(17) 0.40684(6) 0.0502(4) Uani 1 1 d . .
C7 C -0.1180(3) 0.5362(2) 0.35878(7) 0.0596(5) Uani 1 1 d . .
H7 H -0.0413 0.5716 0.3317 0.071 Uiso 1 1 calc R U
C8 C -0.2742(3) 0.4248(2) 0.35024(8) 0.0713(6) Uani 1 1 d . .
H8 H -0.3031 0.3861 0.3175 0.086 Uiso 1 1 calc R U
C9 C -0.3872(3) 0.3704(2) 0.38960(9) 0.0736(6) Uani 1 1 d . .
H9 H -0.4902 0.2933 0.3839 0.088 Uiso 1 1 calc R U
C10 C -0.3481(3) 0.4300(2) 0.43750(9) 0.0717(6) Uani 1 1 d . .
H10 H -0.4264 0.3942 0.4643 0.086 Uiso 1 1 calc R U
C11 C -0.1930(3) 0.5428(2) 0.44623(7) 0.0622(5) Uani 1 1 d . .
H11 H -0.1685 0.5834 0.4788 0.075 Uiso 1 1 calc R U
C12 C 0.5300(3) 0.84935(18) 0.32343(7) 0.0529(4) Uani 1 1 d . .
C13 C 0.5021(3) 0.7495(2) 0.28276(7) 0.0619(5) Uani 1 1 d . .
H13 H 0.3788 0.6863 0.2803 0.074 Uiso 1 1 calc R U
C14 C 0.6541(3) 0.7426(2) 0.24611(8) 0.0738(6) Uani 1 1 d . .
H14 H 0.6333 0.6748 0.2192 0.089 Uiso 1 1 calc R U
C15 C 0.8354(4) 0.8352(3) 0.24911(9) 0.0811(6) Uani 1 1 d . .
H15 H 0.9386 0.8302 0.2244 0.097 Uiso 1 1 calc R U
C16 C 0.8650(3) 0.9359(3) 0.28874(10) 0.0809(7) Uani 1 1 d . .
H16 H 0.9882 0.9993 0.2906 0.097 Uiso 1 1 calc R U
C17 C 0.7137(3) 0.9437(2) 0.32575(8) 0.0666(5) Uani 1 1 d . .
H17 H 0.7350 1.0125 0.3523 0.080 Uiso 1 1 calc R U
C18 C 0.1333(4) 1.1609(2) 0.42606(9) 0.0842(7) Uani 1 1 d . .
H18A H 0.1301 1.2269 0.3985 0.101 Uiso 1 1 calc R U
H18B H 0.0644 1.1870 0.4554 0.101 Uiso 1 1 calc R U
N1 N 0.0829(3) 0.79983(17) 0.45578(6) 0.0677(5) Uani 1 1 d . .
O1 O 0.3353(2) 0.99784(12) 0.37861(5) 0.0656(4) Uani 1 1 d . .

loop_
_atom_site_aniso_label
_atom_site_aniso_U_11
_atom_site_aniso_U_22
_atom_site_aniso_U_33
_atom_site_aniso_U_23
_atom_site_aniso_U_13
_atom_site_aniso_U_12
C1 0.0596(11) 0.0463(9) 0.0518(10) 0.0049(8) 0.0038(8) -0.0073(8)
C2 0.0926(15) 0.0739(13) 0.0612(12) -0.0109(10) 0.0045(10) -0.0334(11)
C3 0.0695(12) 0.0567(11) 0.0671(12) -0.0120(9) 0.0160(10) -0.0237(10)
C4 0.0500(9) 0.0470(9) 0.0584(10) 0.0024(8) 0.0039(8) -0.0031(8)
C5 0.0520(10) 0.0470(10) 0.0591(10) 0.0010(8) 0.0038(8) -0.0047(8)
C6 0.0529(10) 0.0430(9) 0.0551(10) 0.0046(8) 0.0071(8) -0.0033(7)
C7 0.0620(11) 0.0571(10) 0.0607(11) -0.0018(9) 0.0125(9) -0.0130(9)
C8 0.0663(12) 0.0715(13) 0.0769(13) -0.0186(11) 0.0109(10) -0.0202(10)
C9 0.0649(12) 0.0564(12) 0.1010(16) -0.0100(11) 0.0169(11) -0.0175(10)
C10 0.0727(13) 0.0613(12) 0.0841(14) 0.0119(11) 0.0266(11) -0.0129(10)
C11 0.0701(12) 0.0583(11) 0.0597(11) 0.0034(9) 0.0146(9) -0.0098(9)
C12 0.0452(9) 0.0491(9) 0.0644(11) 0.0114(8) 0.0050(8) 0.0004(8)
C13 0.0560(11) 0.0655(11) 0.0646(11) 0.0053(10) 0.0067(9) 0.0005(9)
C14 0.0698(13) 0.0843(14) 0.0685(12) 0.0067(11) 0.0140(10) 0.0101(11)
C15 0.0690(14) 0.0924(16) 0.0853(16) 0.0240(13) 0.0277(12) 0.0134(12)
C16 0.0520(11) 0.0803(15) 0.1121(18) 0.0281(14) 0.0174(12) -0.0078(10)
C17 0.0568(11) 0.0581(11) 0.0854(13) 0.0083(10) 0.0085(10) -0.0067(9)
C18 0.0868(15) 0.0636(13) 0.1072(17) -0.0175(12) 0.0400(13) -0.0192(11)
N1 0.0843(11) 0.0636(9) 0.0561(9) -0.0020(8) 0.0105(8) -0.0259(8)
O1 0.0789(9) 0.0472(7) 0.0733(8) -0.0008(6) 0.0234(7) -0.0086(6)

loop_
_atom_type_symbol
_atom_type_description
_atom_type_scat_dispersion_real
_atom_type_scat_dispersion_imag
_atom_type_scat_source
C C 0.0033 0.0016 'International Tables Vol C Tables 4.2.6.8 and 6.1.1.4'
H H 0.0000 0.0000 'International Tables Vol C Tables 4.2.6.8 and 6.1.1.4'
N N 0.0061 0.0033 'International Tables Vol C Tables 4.2.6.8 and 6.1.1.4'
O O 0.0106 0.0060 'International Tables Vol C Tables 4.2.6.8 and 6.1.1.4'

loop_
_geom_angle_atom_site_label_1
_geom_angle_atom_site_label_2
_geom_angle_atom_site_label_3
_geom_angle
N1 C1 C5 125.33(15)
N1 C1 C6 117.51(15)
C5 C1 C6 117.14(15)
N1 C2 C3 110.93(16)
N1 C2 H2A 109.5
C3 C2 H2A 109.5
N1 C2 H2B 109.5
C3 C2 H2B 109.5
H2A C2 H2B 108.0
C18 C3 O1 117.61(19)
C18 C3 C2 126.3(2)
O1 C3 C2 116.04(17)
C5 C4 O1 126.42(15)
C5 C4 C12 122.99(15)
O1 C4 C12 110.50(13)
C4 C5 C1 129.61(16)
C4 C5 H5 115.2
C1 C5 H5 115.2
C7 C6 C11 118.06(16)
C7 C6 C1 120.93(15)
C11 C6 C1 121.00(15)
C8 C7 C6 121.06(17)
C8 C7 H7 119.5
C6 C7 H7 119.5
C9 C8 C7 120.32(19)
C9 C8 H8 119.8
C7 C8 H8 119.8
C8 C9 C10 119.69(18)
C8 C9 H9 120.2
C10 C9 H9 120.2
C9 C10 C11 120.26(18)
C9 C10 H10 119.9
C11 C10 H10 119.9
C10 C11 C6 120.59(18)
C10 C11 H11 119.7
C6 C11 H11 119.7
C17 C12 C13 118.23(16)
C17 C12 C4 121.00(17)
C13 C12 C4 120.77(15)
C14 C13 C12 121.07(19)
C14 C13 H13 119.5
C12 C13 H13 119.5
C15 C14 C13 120.1(2)
C15 C14 H14 119.9
C13 C14 H14 119.9
C14 C15 C16 119.8(2)
C14 C15 H15 120.1
C16 C15 H15 120.1
C15 C16 C17 120.6(2)
C15 C16 H16 119.7
C17 C16 H16 119.7
C16 C17 C12 120.2(2)
C16 C17 H17 119.9
C12 C17 H17 119.9
C3 C18 H18A 120.0
C3 C18 H18B 120.0
H18A C18 H18B 120.0
C1 N1 C2 115.83(15)
C4 O1 C3 122.07(13)

loop_
_geom_bond_atom_site_label_1
_geom_bond_atom_site_label_2
_geom_bond_distance
C1 N1 1.283(2)
C1 C5 1.460(2)
C1 C6 1.492(2)
C2 N1 1.468(2)
C2 C3 1.484(3)
C2 H2A 0.9700
C2 H2B 0.9700
C3 C18 1.312(3)
C3 O1 1.394(2)
C4 C5 1.335(2)
C4 O1 1.3666(19)
C4 C12 1.477(2)
C5 H5 0.9300
C6 C7 1.379(2)
C6 C11 1.387(2)
C7 C8 1.374(2)
C7 H7 0.9300
C8 C9 1.366(3)
C8 H8 0.9300
C9 C10 1.369(3)
C9 H9 0.9300
C10 C11 1.379(3)
C10 H10 0.9300
C11 H11 0.9300
C12 C17 1.386(2)
C12 C13 1.390(2)
C13 C14 1.376(2)
C13 H13 0.9300
C14 C15 1.364(3)
C14 H14 0.9300
C15 C16 1.375(3)
C15 H15 0.9300
C16 C17 1.380(3)
C16 H16 0.9300
C17 H17 0.9300
C18 H18A 0.9300
C18 H18B 0.9300

loop_
_geom_torsion_atom_site_label_1
_geom_torsion_atom_site_label_2
_geom_torsion_atom_site_label_3
_geom_torsion_atom_site_label_4
_geom_torsion
N1 C2 C3 C18 96.5(2)
N1 C2 C3 O1 -84.1(2)
O1 C4 C5 C1 -0.4(3)
C12 C4 C5 C1 -176.57(16)
N1 C1 C5 C4 -33.8(3)
C6 C1 C5 C4 147.34(18)
N1 C1 C6 C7 158.90(17)
C5 C1 C6 C7 -22.1(2)
N1 C1 C6 C11 -19.9(2)
C5 C1 C6 C11 159.06(16)
C11 C6 C7 C8 -1.0(3)
C1 C6 C7 C8 -179.86(17)
C6 C7 C8 C9 -0.6(3)
C7 C8 C9 C10 1.5(3)
C8 C9 C10 C11 -0.9(3)
C9 C10 C11 C6 -0.7(3)
C7 C6 C11 C10 1.6(3)
C1 C6 C11 C10 -179.55(17)
C5 C4 C12 C17 -144.87(18)
O1 C4 C12 C17 38.4(2)
C5 C4 C12 C13 34.5(2)
O1 C4 C12 C13 -142.19(16)
C17 C12 C13 C14 0.9(3)
C4 C12 C13 C14 -178.47(17)
C12 C13 C14 C15 -0.3(3)
C13 C14 C15 C16 -0.3(3)
C14 C15 C16 C17 0.4(3)
C15 C16 C17 C12 0.3(3)
C13 C12 C17 C16 -0.9(3)
C4 C12 C17 C16 178.50(17)
C5 C1 N1 C2 -0.5(3)
C6 C1 N1 C2 178.41(15)
C3 C2 N1 C1 66.4(2)
C5 C4 O1 C3 19.0(3)
C12 C4 O1 C3 -164.44(16)
C18 C3 O1 C4 -154.61(17)
C2 C3 O1 C4 25.9(2)
